data_7709440
loop_
_publ_author_name
'Lu, Huangjie'
'Zheng, Zhaofa'
'Qiu, Jie'
'Qian, Yuan'
'Wang, Jian-Qiang'
'Lin, Jian'

_publ_section_title
;
 Unveiling the new function of uranyl molecular clusters as fluorometric
 sensors for UV and X-ray dosimetry.
;
_journal_issue 8
_journal_name_full 'Dalton transactions (Cambridge, England : 2003)'
_journal_page_first 3041
_journal_page_last 3045
_journal_paper_doi 10.1039/d1dt04225d
_journal_volume 51
_journal_year 2022
_chemical_formula_moiety 'C28 N4 O10 U2'
_chemical_formula_sum 'C28 N4 O10 U2'
_chemical_formula_weight 1028.38
_chemical_melting_point ?
_chemical_name_common 'Uranyl phen'
_space_group_crystal_system monoclinic
_space_group_IT_number 14
_space_group_name_Hall '-P 2yn'
_space_group_name_H-M_alt 'P 1 21/n 1'
_audit_creation_method SHELXL-2014
_audit_update_record
;
2022-01-24 deposited with the CCDC.	2022-01-26 downloaded from the CCDC.
;
_cell_angle_alpha 90
_cell_angle_beta 105.3290(10)
_cell_angle_gamma 90
_cell_formula_units_Z 2
_cell_length_a 9.4351(3)
_cell_length_b 9.1130(3)
_cell_length_c 17.3744(7)
_cell_measurement_reflns_used 3313
_cell_measurement_temperature 293(2)
_cell_measurement_theta_max 54.871
_cell_measurement_theta_min 6.327
_cell_volume 1440.74(9)
_computing_cell_refinement 'Bruker SAINT'
_computing_data_collection 'Bruker APEX3'
_computing_data_reduction 'Bruker SAINT'
_computing_molecular_graphics 'Bruker SHELXTL'
_computing_publication_material 'Bruker SHELXTL'
_computing_structure_refinement 'SHELXL-2014 (Sheldrick, 2014)'
_computing_structure_solution 'SHELXS-97 (Sheldrick 2008)'
_diffrn_ambient_temperature 293(2)
_diffrn_measured_fraction_theta_full 0.997
_diffrn_measured_fraction_theta_max 0.995
_diffrn_measurement_device_type 'Bruker APEX-II CCD'
_diffrn_measurement_method '0.5 wide w/ exposures'
_diffrn_radiation_type MoK\a
_diffrn_radiation_wavelength 0.71073
_diffrn_reflns_av_R_equivalents 0.0442
_diffrn_reflns_av_unetI/netI 0.0284
_diffrn_reflns_Laue_measured_fraction_full 0.997
_diffrn_reflns_Laue_measured_fraction_max 0.995
_diffrn_reflns_limit_h_max 12
_diffrn_reflns_limit_h_min -12
_diffrn_reflns_limit_k_max 11
_diffrn_reflns_limit_k_min -11
_diffrn_reflns_limit_l_max 22
_diffrn_reflns_limit_l_min -22
_diffrn_reflns_number 20460
_diffrn_reflns_point_group_measured_fraction_full 0.997
_diffrn_reflns_point_group_measured_fraction_max 0.995
_diffrn_reflns_theta_full 25.242
_diffrn_reflns_theta_max 27.555
_diffrn_reflns_theta_min 2.247
_exptl_absorpt_coefficient_mu 11.289
_exptl_absorpt_correction_T_max 0.164
_exptl_absorpt_correction_T_min 0.120
_exptl_absorpt_correction_type multi-scan
_exptl_absorpt_process_details SHELTXPREP
_exptl_crystal_colour yellow
_exptl_crystal_density_diffrn 2.371
_exptl_crystal_description block
_exptl_crystal_F_000 920
_exptl_crystal_size_max 0.20
_exptl_crystal_size_mid 0.18
_exptl_crystal_size_min 0.16
_refine_diff_density_max 0.746
_refine_diff_density_min -0.695
_refine_diff_density_rms 0.129
_refine_ls_extinction_method none
_refine_ls_goodness_of_fit_ref 1.010
_refine_ls_hydrogen_treatment undef
_refine_ls_matrix_type full
_refine_ls_number_parameters 199
_refine_ls_number_reflns 3313
_refine_ls_number_restraints 0
_refine_ls_restrained_S_all 1.010
_refine_ls_R_factor_all 0.0294
_refine_ls_R_factor_gt 0.0228
_refine_ls_shift/su_max 0.002
_refine_ls_shift/su_mean 0.000
_refine_ls_structure_factor_coef Fsqd
_refine_ls_weighting_details 'w=1/[\s^2^(Fo^2^)+(0.0358P)^2^+1.8157P] where P=(Fo^2^+2Fc^2^)/3'
_refine_ls_weighting_scheme calc
_refine_ls_wR_factor_gt 0.0599
_refine_ls_wR_factor_ref 0.0633
_reflns_Friedel_coverage 0.000
_reflns_number_gt 2893
_reflns_number_total 3313
_reflns_threshold_expression 'I > 2\s(I)'
_cod_data_source_file d1dt04225d2.cif
_cod_data_source_block Uphen1-before-irradiation
_cod_depositor_comments
;
The following automatic conversions were performed:

data item '_chemical_melting_point' value 'N/a' was changed to '?' --
the value is undefined or not given.

Automatic conversion script
Id: cif_fix_values 7556 2019-12-06 15:28:31Z antanas 

 Adding full bibliography for 7709440--7709441.cif.
;
_cod_original_sg_symbol_H-M 'P 21/n'
_cod_database_code 7709440
_shelx_space_group_comment
;
The symmetry employed for this shelxl refinement is uniquely defined
by the following loop, which should always be used as a source of
symmetry information in preference to the above space-group names.
They are only intended as comments.
;
_shelxl_version_number 2014-3

loop_
_space_group_symop_operation_xyz
'x, y, z'
'-x+1/2, y+1/2, -z+1/2'
'-x, -y, -z'
'x-1/2, -y-1/2, z-1/2'

loop_
_atom_site_label
_atom_site_type_symbol
_atom_site_fract_x
_atom_site_fract_y
_atom_site_fract_z
_atom_site_U_iso_or_equiv
_atom_site_adp_type
_atom_site_occupancy
_atom_site_site_symmetry_order
_atom_site_calc_flag
_atom_site_refinement_flags_posn
_atom_site_refinement_flags_adp
_atom_site_refinement_flags_occupancy
_atom_site_disorder_assembly
_atom_site_disorder_group
U1 U 0.93250(2) 0.34274(2) 0.05489(2) 0.02780(7) Uani 1 1 d . . . . .
N1 N 0.8192(4) 0.1346(4) 0.1267(2) 0.0368(9) Uani 1 1 d . . . . .
N2 N 0.6458(4) 0.2961(4) 0.0046(2) 0.0339(8) Uani 1 1 d . . . . .
O1 O 0.9654(4) 0.2067(4) -0.0113(2) 0.0459(8) Uani 1 1 d . . . . .
O2 O 0.8904(3) 0.4663(4) 0.12402(18) 0.0375(7) Uani 1 1 d . . . . .
O3 O 1.1277(3) 0.2592(4) 0.1583(2) 0.0482(9) Uani 1 1 d . . . . .
O4 O 1.1331(3) 0.4849(3) 0.04382(18) 0.0345(7) Uani 1 1 d . . . . .
O5 O 1.3232(5) 0.4000(5) 0.1784(3) 0.0722(14) Uani 1 1 d . . . . .
C1 C 1.3157(7) 0.2287(8) 0.2794(3) 0.0604(16) Uani 1 1 d . . . . .
C2 C 1.2527(5) 0.3034(6) 0.2001(3) 0.0394(11) Uani 1 1 d . . . . .
C3 C 0.9033(5) 0.0496(5) 0.1833(3) 0.0428(11) Uani 1 1 d . . . . .
C4 C 0.8455(6) -0.0528(6) 0.2270(3) 0.0481(12) Uani 1 1 d . . . . .
C5 C 0.6958(6) -0.0661(6) 0.2132(3) 0.0427(11) Uani 1 1 d . . . . .
C6 C 0.6033(5) 0.0198(5) 0.1524(3) 0.0383(10) Uani 1 1 d . . . . .
C7 C 0.6706(5) 0.1195(5) 0.1104(3) 0.0321(9) Uani 1 1 d . . . . .
C8 C 0.4461(6) 0.0062(6) 0.1322(3) 0.0473(12) Uani 1 1 d . . . . .
C9 C 0.3594(5) 0.0849(6) 0.0703(3) 0.0442(12) Uani 1 1 d . . . . .
C10 C 0.4247(5) 0.1867(5) 0.0262(3) 0.0353(10) Uani 1 1 d . . . . .
C11 C 0.3391(5) 0.2670(5) -0.0380(3) 0.0391(11) Uani 1 1 d . . . . .
C12 C 0.4073(5) 0.3573(5) -0.0802(3) 0.0400(11) Uani 1 1 d . . . . .
C13 C 0.5608(5) 0.3692(6) -0.0577(3) 0.0398(12) Uani 1 1 d . . . . .
C14 C 0.5790(4) 0.2037(5) 0.0462(3) 0.0300(9) Uani 1 1 d . . . . .

loop_
_atom_site_aniso_label
_atom_site_aniso_U_11
_atom_site_aniso_U_22
_atom_site_aniso_U_33
_atom_site_aniso_U_23
_atom_site_aniso_U_13
_atom_site_aniso_U_12
U1 0.02199(9) 0.03543(11) 0.02516(10) 0.00568(6) 0.00479(6) 0.00125(6)
N1 0.034(2) 0.037(2) 0.036(2) 0.0042(16) 0.0044(17) -0.0032(16)
N2 0.0271(17) 0.036(2) 0.035(2) 0.0025(16) 0.0021(15) -0.0004(15)
O1 0.048(2) 0.047(2) 0.044(2) 0.0004(16) 0.0128(16) 0.0078(17)
O2 0.0341(15) 0.0472(19) 0.0314(16) -0.0008(14) 0.0093(13) 0.0026(14)
O3 0.0315(16) 0.059(2) 0.048(2) 0.0238(18) -0.0008(14) 0.0003(16)
O4 0.0228(13) 0.0449(18) 0.0328(16) 0.0149(14) 0.0020(11) -0.0026(12)
O5 0.059(2) 0.070(3) 0.064(3) 0.031(2) -0.027(2) -0.026(2)
C1 0.064(4) 0.072(4) 0.036(3) 0.023(3) -0.003(3) 0.011(3)
C2 0.040(2) 0.041(3) 0.032(3) 0.004(2) -0.002(2) 0.005(2)
C3 0.049(3) 0.039(3) 0.036(3) 0.011(2) 0.004(2) 0.000(2)
C4 0.058(3) 0.051(3) 0.031(3) 0.006(2) 0.003(2) -0.008(2)
C5 0.058(3) 0.042(3) 0.031(3) 0.002(2) 0.016(2) -0.009(2)
C6 0.047(2) 0.037(2) 0.035(2) -0.006(2) 0.018(2) -0.007(2)
C7 0.033(2) 0.034(2) 0.029(2) -0.0040(18) 0.0089(17) -0.0049(18)
C8 0.049(3) 0.048(3) 0.054(3) -0.006(2) 0.029(2) -0.009(2)
C9 0.041(3) 0.042(3) 0.058(3) -0.010(2) 0.027(2) -0.009(2)
C10 0.029(2) 0.039(3) 0.040(3) -0.013(2) 0.0138(18) -0.0018(18)
C11 0.029(2) 0.043(3) 0.043(3) -0.012(2) 0.0053(19) 0.0060(19)
C12 0.029(2) 0.045(3) 0.041(3) -0.005(2) 0.001(2) 0.0007(19)
C13 0.029(2) 0.042(3) 0.045(3) 0.003(2) 0.003(2) 0.0012(18)
C14 0.0267(19) 0.031(2) 0.033(2) -0.0048(18) 0.0094(17) -0.0009(17)

loop_
_atom_type_symbol
_atom_type_description
_atom_type_scat_dispersion_real
_atom_type_scat_dispersion_imag
_atom_type_scat_source
C C 0.0033 0.0016 'International Tables Vol C Tables 4.2.6.8 and 6.1.1.4'
N N 0.0061 0.0033 'International Tables Vol C Tables 4.2.6.8 and 6.1.1.4'
O O 0.0106 0.0060 'International Tables Vol C Tables 4.2.6.8 and 6.1.1.4'
U U -9.6767 9.6646 'International Tables Vol C Tables 4.2.6.8 and 6.1.1.4'

loop_
_geom_angle_atom_site_label_1
_geom_angle_atom_site_label_2
_geom_angle_atom_site_label_3
_geom_angle
_geom_angle_site_symmetry_1
_geom_angle_site_symmetry_3
_geom_angle_publ_flag
O2 U1 O1 174.83(16) . . ?
O2 U1 O4 90.41(13) . 3_765 ?
O1 U1 O4 93.04(15) . 3_765 ?
O2 U1 O3 87.60(14) . . ?
O1 U1 O3 91.90(15) . . ?
O4 U1 O3 143.40(11) 3_765 . ?
O2 U1 O4 92.01(13) . . ?
O1 U1 O4 92.84(15) . . ?
O4 U1 O4 67.85(11) 3_765 . ?
O3 U1 O4 75.70(11) . . ?
O2 U1 N1 86.84(14) . . ?
O1 U1 N1 88.07(15) . . ?
O4 U1 N1 141.53(11) 3_765 . ?
O3 U1 N1 74.85(12) . . ?
O4 U1 N1 150.55(11) . . ?
O2 U1 N2 86.17(13) . . ?
O1 U1 N2 90.71(14) . . ?
O4 U1 N2 79.20(11) 3_765 . ?
O3 U1 N2 136.98(12) . . ?
O4 U1 N2 146.99(11) . . ?
N1 U1 N2 62.33(12) . . ?
O2 U1 U1 91.47(11) . 3_765 ?
O1 U1 U1 93.55(12) . 3_765 ?
O4 U1 U1 34.38(7) 3_765 3_765 ?
O3 U1 U1 109.11(8) . 3_765 ?
O4 U1 U1 33.46(7) . 3_765 ?
N1 U1 U1 175.64(9) . 3_765 ?
N2 U1 U1 113.57(8) . 3_765 ?
C3 N1 C7 118.3(4) . . ?
C3 N1 U1 121.8(3) . . ?
C7 N1 U1 119.8(3) . . ?
C13 N2 C14 118.2(4) . . ?
C13 N2 U1 121.8(3) . . ?
C14 N2 U1 119.9(3) . . ?
C2 O3 U1 139.3(3) . . ?
U1 O4 U1 112.15(11) 3_765 . ?
O5 C2 O3 123.2(4) . . ?
O5 C2 C1 119.5(5) . . ?
O3 C2 C1 117.3(5) . . ?
N1 C3 C4 123.0(5) . . ?
C5 C4 C3 119.6(5) . . ?
C4 C5 C6 119.0(4) . . ?
C5 C6 C7 117.8(4) . . ?
C5 C6 C8 121.9(4) . . ?
C7 C6 C8 120.3(5) . . ?
N1 C7 C6 122.3(4) . . ?
N1 C7 C14 118.8(4) . . ?
C6 C7 C14 118.8(4) . . ?
C9 C8 C6 120.7(5) . . ?
C8 C9 C10 120.3(4) . . ?
C11 C10 C14 118.6(5) . . ?
C11 C10 C9 121.5(4) . . ?
C14 C10 C9 119.8(5) . . ?
C12 C11 C10 119.1(4) . . ?
C11 C12 C13 119.7(5) . . ?
N2 C13 C12 122.6(5) . . ?
N2 C14 C10 121.8(4) . . ?
N2 C14 C7 118.2(4) . . ?
C10 C14 C7 120.0(4) . . ?

loop_
_geom_bond_atom_site_label_1
_geom_bond_atom_site_label_2
_geom_bond_distance
_geom_bond_site_symmetry_2
_geom_bond_publ_flag
U1 O2 1.766(3) . ?
U1 O1 1.773(4) . ?
U1 O4 2.287(3) 3_765 ?
U1 O3 2.334(3) . ?
U1 O4 2.343(3) . ?
U1 N1 2.646(4) . ?
U1 N2 2.648(3) . ?
U1 U1 3.8419(3) 3_765 ?
N1 C3 1.336(6) . ?
N1 C7 1.362(6) . ?
N2 C13 1.342(6) . ?
N2 C14 1.367(6) . ?
O3 C2 1.276(6) . ?
O4 U1 2.287(3) 3_765 ?
O5 C2 1.222(7) . ?
C1 C2 1.510(7) . ?
C3 C4 1.401(7) . ?
C4 C5 1.374(7) . ?
C5 C6 1.415(7) . ?
C6 C7 1.416(6) . ?
C6 C8 1.436(7) . ?
C7 C14 1.440(6) . ?
C8 C9 1.370(8) . ?
C9 C10 1.441(7) . ?
C10 C11 1.398(7) . ?
C10 C14 1.412(6) . ?
C11 C12 1.371(7) . ?
C12 C13 1.401(6) . ?
